data_7015401
loop_
_publ_author_name
'Wu, Biao'
'Yang, Jin'
'Huang, Xiaojuan'
'Li, Shaoguang'
'Jia, Chuandong'
'Yang, Xiao-Juan'
'Tang, Ning'
'Janiak, Christoph'

_publ_section_title
;
 Anion binding by metallo-receptors of 5,5'-dicarbamate-2,2'-bipyridine
 ligands.
;
_journal_issue 21
_journal_name_full 'Dalton transactions (Cambridge, England : 2003)'
_journal_page_first 5687
_journal_page_last 5696
_journal_paper_doi 10.1039/c0dt01561j
_journal_volume 40
_journal_year 2011
_chemical_formula_sum 'C38 H54 Cl2 Cu N8 O19 S3'
_chemical_formula_weight 1157.51
_chemical_name_systematic
;
?
;
_space_group_IT_number 2
_symmetry_cell_setting triclinic
_symmetry_space_group_name_Hall '-P 1'
_symmetry_space_group_name_H-M 'P -1'
_atom_sites_solution_hydrogens geom
_atom_sites_solution_primary direct
_atom_sites_solution_secondary difmap
_audit_creation_method SHELXL-97
_cell_angle_alpha 75.716(2)
_cell_angle_beta 89.987(2)
_cell_angle_gamma 79.958(2)
_cell_formula_units_Z 2
_cell_length_a 9.5168(11)
_cell_length_b 15.5544(19)
_cell_length_c 18.715(2)
_cell_measurement_temperature 293(2)
_cell_volume 2640.9(5)
_computing_cell_refinement 'Bruker SMART'
_computing_data_collection 'Bruker SMART APEX II'
_computing_data_reduction 'Bruker SAINT'
_computing_structure_refinement 'SHELXL-97 (Sheldrick, 2008)'
_computing_structure_solution 'SHELXS-97 (Sheldrick, 2008)'
_diffrn_ambient_temperature 293(2)
_diffrn_measured_fraction_theta_full 0.981
_diffrn_measured_fraction_theta_max 0.981
_diffrn_measurement_device_type 'Bruker APEX II area detector'
_diffrn_measurement_method '\w scans'
_diffrn_radiation_monochromator graphite
_diffrn_radiation_source 'fine-focus sealed tube'
_diffrn_radiation_type MoK\a
_diffrn_radiation_wavelength 0.71073
_diffrn_reflns_av_R_equivalents 0.0228
_diffrn_reflns_av_sigmaI/netI 0.0360
_diffrn_reflns_limit_h_max 11
_diffrn_reflns_limit_h_min -11
_diffrn_reflns_limit_k_max 18
_diffrn_reflns_limit_k_min -15
_diffrn_reflns_limit_l_max 22
_diffrn_reflns_limit_l_min -21
_diffrn_reflns_number 17772
_diffrn_reflns_theta_full 25.00
_diffrn_reflns_theta_max 25.00
_diffrn_reflns_theta_min 1.54
_exptl_absorpt_coefficient_mu 0.710
_exptl_absorpt_correction_T_max 0.8710
_exptl_absorpt_correction_T_min 0.8424
_exptl_absorpt_correction_type multi-scan
_exptl_absorpt_process_details SADABS
_exptl_crystal_colour green
_exptl_crystal_density_diffrn 1.456
_exptl_crystal_density_method 'not measured'
_exptl_crystal_description block
_exptl_crystal_F_000 1202
_exptl_crystal_size_max 0.25
_exptl_crystal_size_mid 0.20
_exptl_crystal_size_min 0.20
_refine_diff_density_max 0.670
_refine_diff_density_min -0.463
_refine_diff_density_rms 0.066
_refine_ls_extinction_method none
_refine_ls_goodness_of_fit_ref 1.016
_refine_ls_hydrogen_treatment constr
_refine_ls_matrix_type full
_refine_ls_number_parameters 691
_refine_ls_number_reflns 9137
_refine_ls_number_restraints 15
_refine_ls_restrained_S_all 1.039
_refine_ls_R_factor_all 0.0741
_refine_ls_R_factor_gt 0.0528
_refine_ls_shift/su_max 0.000
_refine_ls_shift/su_mean 0.000
_refine_ls_structure_factor_coef Fsqd
_refine_ls_weighting_details 'calc w=1/[\s^2^(Fo^2^)+(0.0798P)^2^+2.5263P] where P=(Fo^2^+2Fc^2^)/3'
_refine_ls_weighting_scheme calc
_refine_ls_wR_factor_gt 0.1396
_refine_ls_wR_factor_ref 0.1562
_reflns_number_gt 6796
_reflns_number_total 9137
_reflns_threshold_expression >2sigma(I)
_cod_data_source_file c0dt01561j.txt
_cod_data_source_block L1CuClO4
_cod_depositor_comments
;
The following automatic conversions were performed:
'_symmetry_cell_setting' value 'Triclinic' changed to 'triclinic'
according to '/home/saulius/struct/CIF-dictionaries/cif_core.dic'
dictionary named 'cif_core.dic' version 2.4.1 from
2010-06-29.

'_exptl_absorpt_correction_type' value 'Multi-scan' changed
to 'multi-scan' according to
'/home/saulius/struct/CIF-dictionaries/cif_core.dic' dictionary named
'cif_core.dic' version 2.4.1 from 2010-06-29.

Automatic conversion script
Id: cif_fix_enum 1555 2011-01-17 13:19:09Z saulius 
;
_cod_original_cell_volume 2641.0(5)
_cod_original_sg_symbol_H-M P-1
_cod_database_code 7015401

loop_
_symmetry_equiv_pos_as_xyz
'x, y, z'
'-x, -y, -z'

loop_
_atom_site_label
_atom_site_type_symbol
_atom_site_fract_x
_atom_site_fract_y
_atom_site_fract_z
_atom_site_U_iso_or_equiv
_atom_site_adp_type
_atom_site_occupancy
_atom_site_symmetry_multiplicity
_atom_site_calc_flag
_atom_site_refinement_flags
_atom_site_disorder_assembly
_atom_site_disorder_group
Cu1 Cu -0.02095(5) 0.72011(3) 0.51354(2) 0.04097(15) Uani 1 1 d . A 1
C1 C 0.1124(3) 0.8693(2) 0.52278(18) 0.0378(7) Uani 1 1 d . A 1
C2 C 0.1750(4) 0.9446(2) 0.5032(2) 0.0463(9) Uani 1 1 d . A 1
H2 H 0.2139 0.9657 0.5397 0.056 Uiso 1 1 calc R A 1
C3 C 0.1807(4) 0.9891(3) 0.4301(2) 0.0490(9) Uani 1 1 d . A 1
H3 H 0.2235 1.0398 0.4171 0.059 Uiso 1 1 calc R A 1
C4 C 0.1217(4) 0.9572(2) 0.3762(2) 0.0448(8) Uani 1 1 d . A 1
C5 C 0.0575(4) 0.8815(2) 0.39937(19) 0.0432(8) Uani 1 1 d . A 1
H5 H 0.0157 0.8601 0.3639 0.052 Uiso 1 1 calc R A 1
C6 C 0.1050(4) 0.8153(2) 0.59903(19) 0.0388(8) Uani 1 1 d . A 1
C7 C 0.1608(4) 0.8321(3) 0.6618(2) 0.0508(9) Uani 1 1 d . A 1
H7 H 0.2049 0.8819 0.6579 0.061 Uiso 1 1 calc R A 1
C8 C 0.1508(4) 0.7749(3) 0.7299(2) 0.0549(10) Uani 1 1 d . A 1
H8 H 0.1895 0.7854 0.7719 0.066 Uiso 1 1 calc R A 1
C9 C 0.0829(4) 0.7017(3) 0.73585(19) 0.0456(9) Uani 1 1 d . A 1
C10 C 0.0275(4) 0.6887(2) 0.67172(19) 0.0445(8) Uani 1 1 d . A 1
H10 H -0.0194 0.6404 0.6746 0.053 Uiso 1 1 calc R A 1
C11 C 0.1652(5) 1.0735(3) 0.2682(3) 0.0611(11) Uani 1 1 d . A 1
C12 C 0.1975(10) 1.1666(5) 0.1511(4) 0.136(3) Uani 1 1 d DU A 1
H12A H 0.1208 1.1977 0.1149 0.163 Uiso 1 1 calc R A 1
H12B H 0.2085 1.2056 0.1832 0.163 Uiso 1 1 calc R A 1
C13 C 0.3210(13) 1.1515(7) 0.1157(7) 0.238(6) Uani 1 1 d DU A 1
H13A H 0.2995 1.1427 0.0681 0.357 Uiso 1 1 calc R A 1
H13B H 0.3825 1.0986 0.1444 0.357 Uiso 1 1 calc R A 1
H13C H 0.3681 1.2025 0.1096 0.357 Uiso 1 1 calc R A 1
C14 C 0.0232(6) 0.5658(3) 0.8196(2) 0.0696(13) Uani 1 1 d . A 1
C15 C -0.0110(14) 0.4404(7) 0.9177(4) 0.185(5) Uani 1 1 d . A 1
H15A H -0.0932 0.4478 0.9477 0.222 Uiso 1 1 calc R A 1
H15B H -0.0396 0.4200 0.8758 0.222 Uiso 1 1 calc R A 1
C16 C 0.0998(13) 0.3759(6) 0.9595(7) 0.221(7) Uani 1 1 d . A 1
H16A H 0.1765 0.3634 0.9281 0.332 Uiso 1 1 calc R A 1
H16B H 0.0646 0.3214 0.9808 0.332 Uiso 1 1 calc R A 1
H16C H 0.1339 0.3988 0.9981 0.332 Uiso 1 1 calc R A 1
C17 C 0.0035(4) 0.6142(2) 0.40919(18) 0.0389(8) Uani 1 1 d . A 1
C18 C -0.0330(4) 0.5860(3) 0.3484(2) 0.0482(9) Uani 1 1 d . A 1
H18 H 0.0190 0.5335 0.3396 0.058 Uiso 1 1 calc R A 1
C19 C -0.1449(4) 0.6342(3) 0.3009(2) 0.0515(9) Uani 1 1 d . A 1
H19 H -0.1683 0.6147 0.2600 0.062 Uiso 1 1 calc R A 1
C20 C -0.2229(4) 0.7122(3) 0.31452(19) 0.0456(9) Uani 1 1 d . A 1
C21 C -0.1833(4) 0.7365(2) 0.37679(19) 0.0446(8) Uani 1 1 d . A 1
H21 H -0.2353 0.7879 0.3874 0.053 Uiso 1 1 calc R A 1
C22 C 0.1223(4) 0.5678(2) 0.46309(18) 0.0379(7) Uani 1 1 d . A 1
C23 C 0.2178(4) 0.4923(2) 0.4576(2) 0.0468(9) Uani 1 1 d . A 1
H23 H 0.2086 0.4674 0.4179 0.056 Uiso 1 1 calc R A 1
C24 C 0.3264(4) 0.4537(3) 0.5102(2) 0.0497(9) Uani 1 1 d . A 1
H24 H 0.3898 0.4023 0.5066 0.060 Uiso 1 1 calc R A 1
C25 C 0.3400(4) 0.4921(2) 0.5685(2) 0.0437(8) Uani 1 1 d . A 1
C26 C 0.2410(4) 0.5688(2) 0.57055(19) 0.0427(8) Uani 1 1 d . A 1
H26 H 0.2500 0.5961 0.6088 0.051 Uiso 1 1 calc R A 1
C27 C -0.3764(5) 0.7644(3) 0.2016(2) 0.0656(12) Uani 1 1 d . A 1
C28 C -0.5356(10) 0.8365(5) 0.0991(4) 0.146(3) Uani 1 1 d DU A 1
H28A H -0.4561 0.8381 0.0667 0.175 Uiso 1 1 calc R A 1
H28B H -0.5780 0.7845 0.0977 0.175 Uiso 1 1 calc R A 1
C29 C -0.6356(13) 0.9145(7) 0.0765(5) 0.204(4) Uani 1 1 d DU A 1
H29A H -0.5884 0.9657 0.0667 0.306 Uiso 1 1 calc R A 1
H29B H -0.7020 0.9187 0.1146 0.306 Uiso 1 1 calc R A 1
H29C H -0.6860 0.9133 0.0324 0.306 Uiso 1 1 calc R A 1
C30 C 0.5455(4) 0.3829(3) 0.6362(2) 0.0544(10) Uani 1 1 d . A 1
C31 C 0.7347(5) 0.2946(3) 0.7200(3) 0.0747(14) Uani 1 1 d . A 1
H31A H 0.7992 0.2924 0.6801 0.090 Uiso 1 1 calc R A 1
H31B H 0.6957 0.2394 0.7321 0.090 Uiso 1 1 calc R A 1
C32 C 0.8123(6) 0.3052(5) 0.7865(3) 0.106(2) Uani 1 1 d . A 1
H32A H 0.8373 0.3641 0.7760 0.159 Uiso 1 1 calc R A 1
H32B H 0.8976 0.2603 0.7981 0.159 Uiso 1 1 calc R A 1
H32C H 0.7516 0.2981 0.8277 0.159 Uiso 1 1 calc R A 1
C33 C -0.4890(5) 0.7977(4) 0.5210(3) 0.0921(17) Uani 1 1 d . B 1
H33A H -0.4753 0.8104 0.4689 0.138 Uiso 1 1 calc R B 1
H33B H -0.5581 0.8453 0.5316 0.138 Uiso 1 1 calc R B 1
H33C H -0.5225 0.7416 0.5368 0.138 Uiso 1 1 calc R B 1
C34 C -0.37263(16) 0.7443(3) 0.65983(5) 0.0780(14) Uani 1 1 d . B 1
H34A H -0.4142 0.6920 0.6608 0.117 Uiso 1 1 calc R B 1
H34B H -0.4409 0.7885 0.6753 0.117 Uiso 1 1 calc R B 1
H34C H -0.2893 0.7274 0.6926 0.117 Uiso 1 1 calc R B 1
Cl1 Cl 0.58134(9) 0.98842(6) 0.34552(5) 0.0725(3) Uani 1 1 d R B 1
Cl2 Cl 0.26846(10) 0.71765(6) 0.96577(5) 0.1056(5) Uani 1 1 d R B 1
N1 N 0.05360(11) 0.83847(6) 0.47009(5) 0.0385(6) Uani 1 1 d R A 1
N2 N 0.03977(15) 0.74398(6) 0.60564(5) 0.0399(7) Uani 1 1 d R A 1
N3 N 0.12222(12) 0.99411(6) 0.30053(5) 0.0574(9) Uani 1 1 d R A 1
H3A H 0.0932 0.9646 0.2719 0.069 Uiso 1 1 calc R B 1
N4 N 0.0718(4) 0.6448(2) 0.80552(17) 0.0600(9) Uani 1 1 d . A 1
H4A H 0.0984 0.6616 0.8430 0.072 Uiso 1 1 calc R A 1
N5 N -0.0737(3) 0.68926(19) 0.42241(15) 0.0393(6) Uani 1 1 d . A 1
N6 N 0.1342(3) 0.60467(18) 0.52038(15) 0.0387(6) Uani 1 1 d . A 1
N7 N -0.3393(4) 0.7671(2) 0.27099(17) 0.0560(8) Uani 1 1 d . A 1
H7A H -0.3921 0.8059 0.2897 0.067 Uiso 1 1 calc R A 1
N8 N 0.4437(3) 0.4593(2) 0.62633(18) 0.0517(8) Uani 1 1 d . A 1
H8A H 0.4434 0.4900 0.6588 0.062 Uiso 1 1 calc R A 1
O1 O 0.1982(4) 1.1265(2) 0.29875(18) 0.0712(8) Uani 1 1 d . A 1
O2 O 0.1589(5) 1.0841(2) 0.19456(18) 0.0915(12) Uani 1 1 d . A 1
O3 O -0.0249(5) 0.5344(2) 0.77484(16) 0.0919(12) Uani 1 1 d . A 1
O4 O 0.0378(6) 0.5274(3) 0.89143(18) 0.1230(18) Uani 1 1 d . A 1
O5 O -0.3199(5) 0.7118(3) 0.1694(2) 0.1078(15) Uani 1 1 d . A 1
O6 O -0.4857(4) 0.8302(2) 0.17491(17) 0.0825(10) Uani 1 1 d . A 1
O7 O 0.5647(3) 0.3335(2) 0.59576(19) 0.0743(9) Uani 1 1 d . A 1
O8 O 0.6210(3) 0.3723(2) 0.69862(17) 0.0696(8) Uani 1 1 d . A 1
O9 O -0.2249(3) 0.71232(17) 0.54829(15) 0.0511(6) Uani 1 1 d . A 1
O10 O 0.5098(4) 0.9232(3) 0.3292(3) 0.1132(15) Uani 1 1 d . B 1
O11 O 0.7264(4) 0.9534(3) 0.3612(3) 0.1284(19) Uani 1 1 d . B 1
O12 O 0.5189(5) 1.0213(4) 0.4037(3) 0.1282(17) Uani 1 1 d . B 1
O13 O 0.5691(7) 1.0670(4) 0.2848(3) 0.157(2) Uani 1 1 d . B 1
O14 O 0.3793(9) 0.7552(7) 0.9422(6) 0.271(5) Uani 1 1 d . B 1
O15 O 0.1742(9) 0.7237(6) 0.9141(3) 0.205(3) Uani 1 1 d . B 1
O16 O 0.3073(13) 0.6267(7) 0.9946(7) 0.322(7) Uani 1 1 d . B 1
O17 O 0.2105(12) 0.7542(10) 1.0176(5) 0.303(7) Uani 1 1 d . B 1
S2 S 0.8619(4) 0.9162(3) 0.1711(2) 0.0780(10) Uani 0.530(5) 1 d P C 1
C35 C 0.835(3) 1.0326(13) 0.1652(9) 0.143(9) Uani 0.530(5) 1 d P C 1
H35A H 0.8089 1.0429 0.2124 0.215 Uiso 0.530(5) 1 calc PR C 1
H35B H 0.7590 1.0633 0.1292 0.215 Uiso 0.530(5) 1 calc PR C 1
H35C H 0.9207 1.0551 0.1509 0.215 Uiso 0.530(5) 1 calc PR C 1
C36 C 0.956(2) 0.9283(17) 0.0816(8) 0.151(9) Uani 0.530(5) 1 d P C 1
H36A H 0.9537 0.9911 0.0589 0.226 Uiso 0.530(5) 1 calc PR C 1
H36B H 0.9095 0.9021 0.0491 0.226 Uiso 0.530(5) 1 calc PR C 1
H36C H 1.0538 0.8980 0.0913 0.226 Uiso 0.530(5) 1 calc PR C 1
O18 O 0.9885(5) 0.8941(3) 0.2221(2) 0.1122(15) Uani 1 1 d . C 1
S2' S 0.9313(17) 0.9491(8) 0.1426(7) 0.288(8) Uani 0.470(5) 1 d P C 2
C35' C 0.781(3) 1.0192(16) 0.1458(12) 0.170(14) Uani 0.470(5) 1 d P C 2
H35D H 0.7931 1.0798 0.1234 0.255 Uiso 0.470(5) 1 calc PR C 2
H35E H 0.7570 1.0142 0.1963 0.255 Uiso 0.470(5) 1 calc PR C 2
H35F H 0.7058 1.0043 0.1196 0.255 Uiso 0.470(5) 1 calc PR C 2
C36' C 0.8905(13) 0.8877(12) 0.0911(7) 0.144(10) Uani 0.470(5) 1 d P C 2
H36D H 0.8238 0.8516 0.1154 0.215 Uiso 0.470(5) 1 calc PR C 2
H36E H 0.9752 0.8490 0.0821 0.215 Uiso 0.470(5) 1 calc PR C 2
H36F H 0.8480 0.9257 0.0450 0.215 Uiso 0.470(5) 1 calc PR C 2
S1 S -0.32372(11) 0.79028(7) 0.56883(6) 0.0539(3) Uani 1 1 d R . .
S3 S 0.4260(4) 0.5734(2) 0.80245(16) 0.0904(13) Uani 0.530(5) 1 d P C 1
C37 C 0.607(3) 0.572(2) 0.8370(15) 0.204(18) Uani 0.530(5) 1 d P C 1
H37A H 0.6739 0.5294 0.8189 0.306 Uiso 0.530(5) 1 calc PR C 1
H37B H 0.6112 0.5547 0.8900 0.306 Uiso 0.530(5) 1 calc PR C 1
H37C H 0.6307 0.6310 0.8203 0.306 Uiso 0.530(5) 1 calc PR C 1
C38 C 0.418(3) 0.4604(17) 0.8644(15) 0.147(8) Uani 0.530(5) 1 d P C 1
H38A H 0.3268 0.4445 0.8568 0.220 Uiso 0.530(5) 1 calc PR C 1
H38B H 0.4293 0.4625 0.9149 0.220 Uiso 0.530(5) 1 calc PR C 1
H38C H 0.4926 0.4162 0.8535 0.220 Uiso 0.530(5) 1 calc PR C 1
O19 O 0.4342(5) 0.5675(3) 0.7276(2) 0.1099(14) Uani 1 1 d . C 1
S3' S 0.5351(5) 0.5168(4) 0.8014(2) 0.123(2) Uani 0.470(5) 1 d P C 2
C37' C 0.544(4) 0.6205(18) 0.8312(12) 0.146(12) Uani 0.470(5) 1 d P C 2
H37D H 0.4868 0.6712 0.7977 0.219 Uiso 0.470(5) 1 calc PR C 2
H37E H 0.6417 0.6294 0.8315 0.219 Uiso 0.470(5) 1 calc PR C 2
H37F H 0.5095 0.6147 0.8800 0.219 Uiso 0.470(5) 1 calc PR C 2
C38' C 0.468(4) 0.475(2) 0.848(2) 0.190(17) Uani 0.470(5) 1 d P C 2
H38D H 0.5041 0.4751 0.8959 0.285 Uiso 0.470(5) 1 calc PR C 2
H38E H 0.4773 0.4146 0.8434 0.285 Uiso 0.470(5) 1 calc PR C 2
H38F H 0.3692 0.5036 0.8416 0.285 Uiso 0.470(5) 1 calc PR C 2

loop_
_atom_site_aniso_label
_atom_site_aniso_U_11
_atom_site_aniso_U_22
_atom_site_aniso_U_33
_atom_site_aniso_U_23
_atom_site_aniso_U_13
_atom_site_aniso_U_12
Cu1 0.0541(3) 0.0361(2) 0.0353(2) -0.01426(17) -0.00728(18) -0.00754(19)
C1 0.0345(17) 0.0366(18) 0.0433(19) -0.0153(15) -0.0035(14) -0.0017(14)
C2 0.043(2) 0.044(2) 0.054(2) -0.0174(17) -0.0081(16) -0.0093(16)
C3 0.048(2) 0.042(2) 0.060(2) -0.0153(18) -0.0029(17) -0.0147(17)
C4 0.045(2) 0.0380(19) 0.049(2) -0.0075(16) 0.0005(16) -0.0067(16)
C5 0.052(2) 0.0356(19) 0.045(2) -0.0134(15) -0.0070(16) -0.0094(16)
C6 0.0391(18) 0.0353(18) 0.0443(19) -0.0167(15) -0.0042(14) -0.0028(15)
C7 0.061(2) 0.052(2) 0.047(2) -0.0205(18) -0.0060(17) -0.0184(19)
C8 0.069(3) 0.059(3) 0.043(2) -0.0204(18) -0.0109(18) -0.016(2)
C9 0.056(2) 0.044(2) 0.0364(19) -0.0155(15) -0.0053(16) -0.0023(17)
C10 0.058(2) 0.0388(19) 0.0404(19) -0.0159(16) -0.0026(16) -0.0114(17)
C11 0.068(3) 0.049(3) 0.061(3) -0.002(2) 0.007(2) -0.012(2)
C12 0.230(9) 0.085(4) 0.094(5) -0.003(4) 0.062(5) -0.059(5)
C13 0.273(12) 0.153(9) 0.272(12) -0.009(8) 0.161(10) -0.061(9)
C14 0.110(4) 0.063(3) 0.042(2) -0.015(2) -0.002(2) -0.030(3)
C15 0.359(15) 0.155(8) 0.062(4) 0.024(4) -0.042(6) -0.176(10)
C16 0.258(13) 0.095(6) 0.274(14) 0.004(8) 0.156(12) -0.002(7)
C17 0.049(2) 0.0339(18) 0.0388(18) -0.0135(14) 0.0057(15) -0.0150(15)
C18 0.058(2) 0.044(2) 0.048(2) -0.0225(17) 0.0001(17) -0.0092(18)
C19 0.070(3) 0.052(2) 0.042(2) -0.0227(17) -0.0010(18) -0.020(2)
C20 0.056(2) 0.047(2) 0.0376(19) -0.0115(16) -0.0011(16) -0.0195(17)
C21 0.056(2) 0.041(2) 0.0382(18) -0.0150(15) -0.0058(16) -0.0073(17)
C22 0.0444(19) 0.0347(18) 0.0395(18) -0.0127(14) 0.0062(14) -0.0153(15)
C23 0.056(2) 0.041(2) 0.049(2) -0.0202(16) 0.0034(17) -0.0097(17)
C24 0.052(2) 0.038(2) 0.060(2) -0.0181(17) 0.0065(18) -0.0035(17)
C25 0.043(2) 0.041(2) 0.047(2) -0.0096(16) 0.0037(16) -0.0090(16)
C26 0.048(2) 0.0388(19) 0.0419(19) -0.0130(15) -0.0019(16) -0.0059(16)
C27 0.082(3) 0.066(3) 0.050(2) -0.012(2) -0.017(2) -0.020(3)
C28 0.206(8) 0.117(5) 0.099(4) -0.028(4) -0.110(5) 0.013(5)
C29 0.280(10) 0.158(7) 0.146(6) -0.022(6) -0.123(6) 0.016(7)
C30 0.049(2) 0.046(2) 0.061(3) -0.005(2) 0.0046(19) -0.0033(18)
C31 0.056(3) 0.064(3) 0.082(3) 0.007(2) 0.002(2) 0.015(2)
C32 0.081(4) 0.119(5) 0.085(4) 0.001(3) -0.016(3) 0.030(4)
C33 0.059(3) 0.103(4) 0.115(4) -0.044(4) -0.007(3) 0.008(3)
C34 0.092(4) 0.076(3) 0.076(3) -0.030(3) 0.028(3) -0.027(3)
Cl1 0.0613(7) 0.0641(7) 0.1017(9) -0.0397(7) -0.0064(6) -0.0095(5)
Cl2 0.1336(14) 0.1299(14) 0.0646(8) -0.0213(9) -0.0150(8) -0.0584(12)
N1 0.0440(16) 0.0343(15) 0.0388(15) -0.0129(12) -0.0066(12) -0.0059(12)
N2 0.0481(17) 0.0356(15) 0.0375(15) -0.0137(12) -0.0063(12) -0.0052(13)
N3 0.079(2) 0.049(2) 0.0451(18) -0.0069(15) -0.0008(16) -0.0229(17)
N4 0.091(3) 0.057(2) 0.0374(17) -0.0169(15) -0.0068(16) -0.0206(19)
N5 0.0489(17) 0.0353(15) 0.0360(15) -0.0121(12) -0.0017(12) -0.0094(13)
N6 0.0475(17) 0.0330(15) 0.0379(15) -0.0112(12) 0.0005(12) -0.0098(13)
N7 0.066(2) 0.060(2) 0.0426(17) -0.0171(15) -0.0142(15) -0.0065(17)
N8 0.0511(19) 0.0457(18) 0.0553(19) -0.0150(15) -0.0049(15) 0.0029(15)
O1 0.086(2) 0.0512(18) 0.078(2) -0.0090(16) 0.0024(17) -0.0261(16)
O2 0.148(3) 0.069(2) 0.057(2) -0.0010(17) 0.018(2) -0.041(2)
O3 0.170(4) 0.076(2) 0.0444(17) -0.0148(16) -0.004(2) -0.062(2)
O4 0.236(5) 0.105(3) 0.0430(19) -0.0006(19) -0.017(2) -0.099(3)
O5 0.147(4) 0.111(3) 0.064(2) -0.047(2) -0.038(2) 0.017(3)
O6 0.096(2) 0.084(2) 0.0627(19) -0.0165(17) -0.0393(18) -0.005(2)
O7 0.076(2) 0.0581(19) 0.084(2) -0.0248(17) -0.0083(17) 0.0108(16)
O8 0.0614(18) 0.0636(19) 0.0688(19) -0.0078(15) -0.0121(15) 0.0159(15)
O9 0.0486(15) 0.0485(15) 0.0648(17) -0.0293(13) 0.0024(12) -0.0097(12)
O10 0.093(3) 0.117(3) 0.165(4) -0.090(3) -0.004(3) -0.036(2)
O11 0.067(2) 0.085(3) 0.248(6) -0.084(3) -0.031(3) 0.007(2)
O12 0.114(3) 0.146(4) 0.156(4) -0.106(4) 0.007(3) -0.009(3)
O13 0.164(5) 0.113(4) 0.163(5) 0.014(4) -0.006(4) -0.006(4)
O14 0.196(8) 0.280(10) 0.397(14) -0.125(10) 0.123(9) -0.149(8)
O15 0.265(8) 0.266(9) 0.118(4) -0.094(5) -0.068(5) -0.075(7)
O16 0.306(13) 0.212(10) 0.343(14) 0.114(10) -0.076(10) -0.030(9)
O17 0.328(12) 0.51(2) 0.197(8) -0.255(11) 0.070(8) -0.183(13)
S2 0.0930(19) 0.0765(19) 0.0665(17) -0.0001(13) -0.0026(14) -0.0463(16)
C35 0.27(3) 0.111(12) 0.080(10) -0.036(9) 0.009(13) -0.091(15)
C36 0.137(15) 0.24(2) 0.062(8) -0.049(12) -0.020(9) 0.031(16)
O18 0.166(4) 0.087(3) 0.085(3) -0.031(2) -0.044(3) -0.014(3)
S2' 0.402(17) 0.218(10) 0.218(10) -0.136(9) -0.202(11) 0.133(11)
C35' 0.19(2) 0.17(2) 0.119(15) -0.075(14) -0.072(14) 0.11(2)
C36' 0.141(19) 0.19(2) 0.116(16) -0.060(15) -0.045(13) -0.039(15)
S1 0.0577(6) 0.0452(5) 0.0654(6) -0.0258(5) 0.0069(5) -0.0097(5)
S3 0.096(2) 0.095(2) 0.0800(19) -0.0302(15) -0.0104(14) -0.0049(17)
C37 0.17(2) 0.28(4) 0.145(17) 0.05(2) -0.072(16) -0.14(3)
C38 0.16(2) 0.104(14) 0.158(15) 0.048(11) -0.030(13) -0.099(12)
O19 0.142(4) 0.108(3) 0.084(3) -0.044(2) -0.020(2) -0.003(3)
S3' 0.103(3) 0.170(5) 0.101(3) -0.075(3) -0.021(2) 0.019(3)
C37' 0.25(4) 0.15(2) 0.070(11) -0.046(13) -0.015(14) -0.08(2)
C38' 0.17(3) 0.101(15) 0.28(4) 0.049(19) -0.06(2) -0.116(17)

loop_
_atom_type_symbol
_atom_type_description
_atom_type_scat_dispersion_real
_atom_type_scat_dispersion_imag
_atom_type_scat_source
C C 0.0033 0.0016 'International Tables Vol C Tables 4.2.6.8 and 6.1.1.4'
H H 0.0000 0.0000 'International Tables Vol C Tables 4.2.6.8 and 6.1.1.4'
N N 0.0061 0.0033 'International Tables Vol C Tables 4.2.6.8 and 6.1.1.4'
O O 0.0106 0.0060 'International Tables Vol C Tables 4.2.6.8 and 6.1.1.4'
S S 0.1246 0.1234 'International Tables Vol C Tables 4.2.6.8 and 6.1.1.4'
Cu Cu 0.3201 1.2651 'International Tables Vol C Tables 4.2.6.8 and 6.1.1.4'
Cl Cl 0.1484 0.1585 'International Tables Vol C Tables 4.2.6.8 and 6.1.1.4'

loop_
_geom_angle_atom_site_label_1
_geom_angle_atom_site_label_2
_geom_angle_atom_site_label_3
_geom_angle
_geom_angle_site_symmetry_1
_geom_angle_site_symmetry_3
_geom_angle_publ_flag
N2 Cu1 N5 176.56(9) . . ?
N2 Cu1 O9 92.50(8) . . ?
N5 Cu1 O9 89.00(11) . . ?
N2 Cu1 N1 81.0 . . ?
N5 Cu1 N1 100.64(9) . . ?
O9 Cu1 N1 125.07(8) . . ?
N2 Cu1 N6 96.01(8) . . ?
N5 Cu1 N6 80.58(11) . . ?
O9 Cu1 N6 121.91(11) . . ?
N1 Cu1 N6 113.02(8) . . ?
N1 C1 C2 120.2(3) . . ?
N1 C1 C6 114.8(3) . . ?
C2 C1 C6 124.9(3) . . ?
C1 C2 C3 120.8(3) . . ?
C2 C3 C4 119.1(3) . . ?
C3 C4 N3 125.3(3) . . ?
C3 C4 C5 117.6(3) . . ?
N3 C4 C5 117.1(3) . . ?
N1 C5 C4 122.9(3) . . ?
N2 C6 C7 119.5(3) . . ?
N2 C6 C1 115.1(3) . . ?
C7 C6 C1 125.4(3) . . ?
C8 C7 C6 119.9(4) . . ?
C7 C8 C9 119.9(3) . . ?
C10 C9 C8 117.9(3) . . ?
C10 C9 N4 122.8(4) . . ?
C8 C9 N4 119.4(3) . . ?
N2 C10 C9 121.7(3) . . ?
O1 C11 O2 125.2(4) . . ?
O1 C11 N3 126.8(4) . . ?
O2 C11 N3 108.0(4) . . ?
C13 C12 O2 112.5(7) . . ?
O3 C14 O4 124.6(4) . . ?
O3 C14 N4 126.0(4) . . ?
O4 C14 N4 109.4(4) . . ?
C16 C15 O4 109.7(9) . . ?
N5 C17 C18 119.3(3) . . ?
N5 C17 C22 115.5(3) . . ?
C18 C17 C22 125.2(3) . . ?
C19 C18 C17 121.0(3) . . ?
C18 C19 C20 119.3(3) . . ?
C21 C20 C19 117.2(3) . . ?
C21 C20 N7 117.6(3) . . ?
C19 C20 N7 125.1(3) . . ?
N5 C21 C20 122.9(3) . . ?
N6 C22 C23 120.3(3) . . ?
N6 C22 C17 115.3(3) . . ?
C23 C22 C17 124.5(3) . . ?
C24 C23 C22 120.6(3) . . ?
C23 C24 C25 119.2(3) . . ?
C24 C25 C26 117.4(3) . . ?
C24 C25 N8 125.3(3) . . ?
C26 C25 N8 117.2(3) . . ?
N6 C26 C25 123.1(3) . . ?
O5 C27 O6 124.9(4) . . ?
O5 C27 N7 125.7(5) . . ?
O6 C27 N7 109.4(4) . . ?
C29 C28 O6 107.8(6) . . ?
O7 C30 O8 125.2(4) . . ?
O7 C30 N8 126.3(4) . . ?
O8 C30 N8 108.6(4) . . ?
O8 C31 C32 106.5(4) . . ?
O11 Cl1 O12 111.3(3) . . ?
O11 Cl1 O10 110.5(2) . . ?
O12 Cl1 O10 111.2(3) . . ?
O11 Cl1 O13 107.8(4) . . ?
O12 Cl1 O13 104.2(4) . . ?
O10 Cl1 O13 111.6(4) . . ?
O15 Cl2 O17 110.6(6) . . ?
O15 Cl2 O14 113.8(6) . . ?
O17 Cl2 O14 108.5(7) . . ?
O15 Cl2 O16 103.4(7) . . ?
O17 Cl2 O16 108.6(8) . . ?
O14 Cl2 O16 111.7(7) . . ?
C5 N1 C1 119.5(2) . . ?
C5 N1 Cu1 127.98(16) . . ?
C1 N1 Cu1 112.41(16) . . ?
C10 N2 C6 121.1(2) . . ?
C10 N2 Cu1 122.27(17) . . ?
C6 N2 Cu1 116.42(15) . . ?
C11 N3 C4 125.1(3) . . ?
C14 N4 C9 126.3(3) . . ?
C21 N5 C17 120.3(3) . . ?
C21 N5 Cu1 123.3(2) . . ?
C17 N5 Cu1 116.3(2) . . ?
C26 N6 C22 119.3(3) . . ?
C26 N6 Cu1 128.4(2) . . ?
C22 N6 Cu1 112.2(2) . . ?
C27 N7 C20 125.7(4) . . ?
C30 N8 C25 126.1(4) . . ?
C11 O2 C12 115.5(5) . . ?
C14 O4 C15 117.3(4) . . ?
C27 O6 C28 115.3(4) . . ?
C30 O8 C31 117.7(4) . . ?
S1 O9 Cu1 123.12(15) . . ?
O18 S2 C35 94.6(7) . . ?
O18 S2 C36 98.5(6) . . ?
C35 S2 C36 93.2(10) . . ?
C36' S2' C35' 104.3(13) . . ?
O9 S1 C34 104.64(17) . . ?
O9 S1 C33 104.2(2) . . ?
C34 S1 C33 98.8(2) . . ?
O19 S3 C37 107.9(11) . . ?
O19 S3 C38 110.0(10) . . ?
C37 S3 C38 92.7(11) . . ?
C38' S3' C37' 104(2) . . ?

loop_
_geom_bond_atom_site_label_1
_geom_bond_atom_site_label_2
_geom_bond_distance
_geom_bond_site_symmetry_2
_geom_bond_publ_flag
Cu1 N2 1.9580(12) . ?
Cu1 N5 1.970(3) . ?
Cu1 O9 2.061(3) . ?
Cu1 N1 2.0665(11) . ?
Cu1 N6 2.094(3) . ?
C1 N1 1.358(3) . ?
C1 C2 1.375(5) . ?
C1 C6 1.475(5) . ?
C2 C3 1.378(5) . ?
C3 C4 1.388(5) . ?
C4 N3 1.390(4) . ?
C4 C5 1.396(5) . ?
C5 N1 1.331(4) . ?
C6 N2 1.343(4) . ?
C6 C7 1.390(5) . ?
C7 C8 1.377(5) . ?
C8 C9 1.386(6) . ?
C9 C10 1.384(5) . ?
C9 N4 1.399(5) . ?
C10 N2 1.339(4) . ?
C11 O1 1.195(5) . ?
C11 O2 1.347(5) . ?
C11 N3 1.366(4) . ?
C12 C13 1.363(9) . ?
C12 O2 1.446(7) . ?
C14 O3 1.196(5) . ?
C14 O4 1.326(5) . ?
C14 N4 1.353(6) . ?
C15 C16 1.405(13) . ?
C15 O4 1.477(8) . ?
C17 N5 1.344(4) . ?
C17 C18 1.381(5) . ?
C17 C22 1.474(5) . ?
C18 C19 1.371(5) . ?
C19 C20 1.389(5) . ?
C20 C21 1.382(5) . ?
C20 N7 1.395(5) . ?
C21 N5 1.334(4) . ?
C22 N6 1.348(4) . ?
C22 C23 1.380(5) . ?
C23 C24 1.375(5) . ?
C24 C25 1.383(5) . ?
C25 C26 1.394(5) . ?
C25 N8 1.400(5) . ?
C26 N6 1.330(4) . ?
C27 O5 1.189(6) . ?
C27 O6 1.324(6) . ?
C27 N7 1.358(5) . ?
C28 C29 1.379(10) . ?
C28 O6 1.471(6) . ?
C30 O7 1.198(5) . ?
C30 O8 1.332(5) . ?
C30 N8 1.369(5) . ?
C31 O8 1.449(5) . ?
C31 C32 1.505(8) . ?
C33 S1 1.782(5) . ?
C34 S1 1.7729(14) . ?
Cl1 O11 1.395(4) . ?
Cl1 O12 1.403(4) . ?
Cl1 O10 1.407(4) . ?
Cl1 O13 1.436(5) . ?
Cl2 O15 1.294(5) . ?
Cl2 O17 1.316(8) . ?
Cl2 O14 1.317(7) . ?
Cl2 O16 1.367(10) . ?
O9 S1 1.528(3) . ?
S2 O18 1.475(6) . ?
S2 C35 1.759(19) . ?
S2 C36 1.884(17) . ?
S2' C36' 1.605(9) . ?
S2' C35' 1.65(2) . ?
S3 O19 1.428(5) . ?
S3 C37 1.83(3) . ?
S3 C38 1.866(19) . ?
S3' C38' 1.20(3) . ?
S3' C37' 1.85(2) . ?

loop_
_geom_hbond_atom_site_label_D
_geom_hbond_atom_site_label_H
_geom_hbond_atom_site_label_A
_geom_hbond_distance_DH
_geom_hbond_distance_HA
_geom_hbond_distance_DA
_geom_hbond_angle_DHA
_geom_hbond_site_symmetry_A
N3 H3A O18 0.86 1.99 2.830(4) 166.3 1_455
N7 H7A O10 0.86 2.19 3.039(5) 167.2 1_455
N4 H4A O15 0.86 2.03 2.871(6) 167.3 .
N8 H8A O19 0.86 1.96 2.819(5) 175.8 .
